data_7010035
loop_
_publ_author_name
'Gehrhus, Barbara'
'Hitchcock, Peter B.'
'Lappert, Michael F.'

_publ_section_title
;
 Crystalline (NN)C--M(NN) complexes: synthesis, structure, bonding and
 lability [M&#x2005;=&#x2005;Si, Ge, Sn or Pb;
 (NN)&#x2005;=&#x2005;1,2-(ButCH2N)2C6H4]
;
_journal_issue 18
_journal_name_full 'Journal of the Chemical Society, Dalton Transactions'
_journal_page_first 3094
_journal_paper_doi 10.1039/b005216g
_journal_year 2000
_chemical_formula_sum 'C33 H52 N4 Sn'
_chemical_formula_weight 623.48
_chemical_name_common '[C6H4(NCH2tBu)2CSn(NCH2tBu)2C6H4]'
_chemical_name_systematic
; 
 ? 
;
_space_group_IT_number 14
_symmetry_cell_setting monoclinic
_symmetry_space_group_name_Hall '-P 2yn'
_symmetry_space_group_name_H-M 'P 1 21/n 1'
_atom_sites_solution_hydrogens geom
_atom_sites_solution_primary direct
_atom_sites_solution_secondary difmap
_audit_creation_method SHELXL-97
_cell_angle_alpha 90.00
_cell_angle_beta 103.39(6)
_cell_angle_gamma 90.00
_cell_formula_units_Z 4
_cell_length_a 10.396(3)
_cell_length_b 16.059(5)
_cell_length_c 20.20(4)
_cell_measurement_reflns_used 25
_cell_measurement_temperature 173(2)
_cell_measurement_theta_max 10
_cell_measurement_theta_min 7
_cell_volume 3281(7)
_computing_cell_refinement 'Enraf-Nonius CAD4'
_computing_data_collection 'Enraf-Nonius CAD4'
_computing_molecular_graphics 'ORTEP3-for Windows'
_computing_publication_material 'SHELXL-97 (Sheldrick, 1997)'
_computing_structure_refinement 'SHELXL-97 (Sheldrick, 1997)'
_computing_structure_solution 'SHELXS-97 (Sheldrick, 1990)'
_diffrn_ambient_temperature 173(2)
_diffrn_measured_fraction_theta_full 0.997
_diffrn_measured_fraction_theta_max 0.997
_diffrn_measurement_method \w--2\q
_diffrn_radiation_monochromator graphite
_diffrn_radiation_source 'fine-focus sealed tube'
_diffrn_radiation_type MoK\a
_diffrn_radiation_wavelength 0.71073
_diffrn_reflns_av_R_equivalents 0.0365
_diffrn_reflns_av_sigmaI/netI 0.0897
_diffrn_reflns_limit_h_max 12
_diffrn_reflns_limit_h_min 0
_diffrn_reflns_limit_k_max 19
_diffrn_reflns_limit_k_min 0
_diffrn_reflns_limit_l_max 23
_diffrn_reflns_limit_l_min -23
_diffrn_reflns_number 6096
_diffrn_reflns_theta_full 24.99
_diffrn_reflns_theta_max 24.99
_diffrn_reflns_theta_min 2.04
_diffrn_standards_decay_% 0
_diffrn_standards_interval_time 120
_diffrn_standards_number 2
_exptl_absorpt_coefficient_mu 0.805
_exptl_absorpt_correction_T_max 1.00
_exptl_absorpt_correction_T_min 0.90
_exptl_absorpt_correction_type empirical
_exptl_crystal_density_diffrn 1.262
_exptl_crystal_density_method 'not measured'
_exptl_crystal_F_000 1312
_exptl_crystal_size_max 0.30
_exptl_crystal_size_mid 0.10
_exptl_crystal_size_min 0.10
_refine_diff_density_max 0.621
_refine_diff_density_min -0.942
_refine_diff_density_rms 0.100
_refine_ls_extinction_coef 0.00078(16)
_refine_ls_extinction_expression Fc^*^=kFc[1+0.001xFc^2^\l^3^/sin(2\q)]^-1/4^
_refine_ls_extinction_method SHELXL
_refine_ls_goodness_of_fit_ref 1.008
_refine_ls_hydrogen_treatment mixed
_refine_ls_matrix_type full
_refine_ls_number_parameters 371
_refine_ls_number_reflns 5767
_refine_ls_number_restraints 0
_refine_ls_restrained_S_all 1.008
_refine_ls_R_factor_all 0.0812
_refine_ls_R_factor_gt 0.0472
_refine_ls_shift/su_max 0.001
_refine_ls_shift/su_mean 0.000
_refine_ls_structure_factor_coef Fsqd
_refine_ls_weighting_details 'calc w=1/[\s^2^(Fo^2^)+(0.0314P)^2^+0.0000P] where P=(Fo^2^+2Fc^2^)/3'
_refine_ls_weighting_scheme calc
_refine_ls_wR_factor_gt 0.0942
_refine_ls_wR_factor_ref 0.1079
_reflns_number_gt 4063
_reflns_number_total 5767
_reflns_threshold_expression >2sigma(I)
_cod_data_source_file b005216g.txt
_cod_data_source_block GERHUS-HITCHCOCK-LAPPERT-10
_cod_original_cell_volume 3281(6)
_cod_original_sg_symbol_H-M P2(1)/n
_cod_database_code 7010035

loop_
_symmetry_equiv_pos_as_xyz
'x, y, z'
'x+1/2, -y+1/2, z+1/2'
'-x, -y, -z'
'-x-1/2, y-1/2, -z-1/2'

loop_
_atom_site_label
_atom_site_type_symbol
_atom_site_fract_x
_atom_site_fract_y
_atom_site_fract_z
_atom_site_U_iso_or_equiv
_atom_site_adp_type
_atom_site_occupancy
_atom_site_symmetry_multiplicity
_atom_site_calc_flag
_atom_site_refinement_flags
_atom_site_disorder_assembly
_atom_site_disorder_group
Sn Sn 0.59554(3) 0.55540(2) 0.249369(18) 0.02102(12) Uani 1 1 d . A .
N1 N 0.9273(4) 0.6109(2) 0.3021(2) 0.0213(9) Uani 1 1 d . A .
N2 N 0.8865(4) 0.5403(2) 0.2084(2) 0.0210(9) Uani 1 1 d . A .
N3 N 0.6102(4) 0.5618(3) 0.3549(2) 0.0248(9) Uani 1 1 d . . .
N4 N 0.5254(4) 0.6755(2) 0.25807(19) 0.0216(9) Uani 1 1 d . . .
C1 C 0.8281(5) 0.5877(3) 0.2496(3) 0.0218(11) Uani 1 1 d . . .
C2 C 1.0220(5) 0.5323(3) 0.2366(3) 0.0238(12) Uani 1 1 d . . .
C3 C 1.0486(5) 0.5767(3) 0.2970(3) 0.0210(11) Uani 1 1 d . A .
C4 C 1.1743(5) 0.5789(3) 0.3404(3) 0.0311(13) Uani 1 1 d . . .
H4 H 1.1920 0.6097 0.3816 0.037 Uiso 1 1 calc R A .
C5 C 1.2713(5) 0.5340(3) 0.3201(3) 0.0329(14) Uani 1 1 d . A .
H5 H 1.3582 0.5334 0.3482 0.040 Uiso 1 1 calc R . .
C6 C 1.2449(5) 0.4892(3) 0.2590(3) 0.0373(15) Uani 1 1 d . . .
H6 H 1.3145 0.4591 0.2467 0.045 Uiso 1 1 calc R A .
C7 C 1.1197(5) 0.4877(3) 0.2158(3) 0.0317(13) Uani 1 1 d . A .
H7 H 1.1020 0.4575 0.1742 0.038 Uiso 1 1 calc R . .
C8 C 0.9096(5) 0.6622(3) 0.3599(2) 0.0240(11) Uani 1 1 d . . .
H8A H 0.9720 0.6420 0.4015 0.029 Uiso 1 1 calc R A .
H8B H 0.8190 0.6529 0.3661 0.029 Uiso 1 1 calc R . .
C9 C 0.9302(5) 0.7562(3) 0.3539(3) 0.0297(13) Uani 1 1 d . A .
C10 C 0.8984(6) 0.7957(4) 0.4183(3) 0.0463(17) Uani 1 1 d . . .
H10A H 0.9104 0.8561 0.4172 0.069 Uiso 1 1 calc R A .
H10B H 0.9581 0.7727 0.4590 0.069 Uiso 1 1 calc R . .
H10C H 0.8067 0.7831 0.4195 0.069 Uiso 1 1 calc R . .
C11 C 0.8345(6) 0.7909(4) 0.2906(3) 0.0457(16) Uani 1 1 d . . .
H11A H 0.8492 0.8509 0.2873 0.069 Uiso 1 1 calc R A .
H11B H 0.7433 0.7809 0.2940 0.069 Uiso 1 1 calc R . .
H11C H 0.8500 0.7631 0.2499 0.069 Uiso 1 1 calc R . .
C12 C 1.0726(5) 0.7775(4) 0.3518(3) 0.0441(16) Uani 1 1 d . . .
H12A H 1.0814 0.8380 0.3479 0.066 Uiso 1 1 calc R A .
H12B H 1.0947 0.7503 0.3124 0.066 Uiso 1 1 calc R . .
H12C H 1.1329 0.7580 0.3936 0.066 Uiso 1 1 calc R . .
C13 C 0.8181(5) 0.5017(3) 0.1441(2) 0.0234(11) Uani 1 1 d . . .
H13A H 0.7285 0.4849 0.1479 0.028 Uiso 1 1 calc R A .
H13B H 0.8664 0.4504 0.1372 0.028 Uiso 1 1 calc R . .
C14 C 0.8051(5) 0.5577(4) 0.0809(2) 0.0298(12) Uani 1 1 d . A .
C15 C 0.7381(7) 0.5047(4) 0.0197(3) 0.0475(17) Uani 1 1 d . . .
H15A H 0.6503 0.4877 0.0246 0.071 Uiso 1 1 calc R A .
H15B H 0.7919 0.4552 0.0173 0.071 Uiso 1 1 calc R . .
H15C H 0.7292 0.5374 -0.0221 0.071 Uiso 1 1 calc R . .
C16 C 0.7206(7) 0.6334(4) 0.0861(3) 0.0546(19) Uani 1 1 d . . .
H16A H 0.7639 0.6670 0.1255 0.082 Uiso 1 1 calc R A .
H16B H 0.6337 0.6152 0.0917 0.082 Uiso 1 1 calc R . .
H16C H 0.7096 0.6668 0.0446 0.082 Uiso 1 1 calc R . .
C17 C 0.9414(7) 0.5848(5) 0.0728(3) 0.057(2) Uani 1 1 d . . .
H17A H 0.9845 0.6187 0.1119 0.086 Uiso 1 1 calc R A .
H17B H 0.9318 0.6175 0.0310 0.086 Uiso 1 1 calc R . .
H17C H 0.9955 0.5354 0.0702 0.086 Uiso 1 1 calc R . .
C18 C 0.5704(5) 0.6384(3) 0.3763(2) 0.0216(11) Uani 1 1 d . A .
C19 C 0.5239(5) 0.6985(3) 0.3241(2) 0.0233(11) Uani 1 1 d . A .
C20 C 0.4809(5) 0.7754(3) 0.3430(3) 0.0302(13) Uani 1 1 d . . .
H20 H 0.4495 0.8158 0.3087 0.036 Uiso 1 1 calc R A .
C21 C 0.4826(6) 0.7945(3) 0.4096(3) 0.0354(14) Uani 1 1 d . A .
H21 H 0.4533 0.8475 0.4209 0.042 Uiso 1 1 calc R . .
C22 C 0.5268(6) 0.7365(4) 0.4598(3) 0.0368(14) Uani 1 1 d . . .
H22 H 0.5276 0.7492 0.5059 0.044 Uiso 1 1 calc R A .
C23 C 0.5699(5) 0.6600(4) 0.4431(3) 0.0328(13) Uani 1 1 d . A .
H23 H 0.6004 0.6205 0.4783 0.039 Uiso 1 1 calc R . .
C29 C 0.4928(5) 0.7353(3) 0.2025(2) 0.0222(11) Uani 1 1 d . A .
H29A H 0.5552 0.7268 0.1728 0.027 Uiso 1 1 calc R . .
H29B H 0.5087 0.7919 0.2221 0.027 Uiso 1 1 calc R . .
C30 C 0.3510(5) 0.7327(3) 0.1574(2) 0.0244(12) Uani 1 1 d . . .
C31 C 0.3373(6) 0.8068(4) 0.1079(3) 0.0437(16) Uani 1 1 d . A .
H31A H 0.3520 0.8589 0.1338 0.066 Uiso 1 1 calc R . .
H31B H 0.2483 0.8070 0.0781 0.066 Uiso 1 1 calc R . .
H31C H 0.4030 0.8016 0.0803 0.066 Uiso 1 1 calc R . .
C32 C 0.3281(5) 0.6519(4) 0.1170(3) 0.0367(14) Uani 1 1 d . A .
H32A H 0.3946 0.6464 0.0899 0.055 Uiso 1 1 calc R . .
H32B H 0.2396 0.6526 0.0867 0.055 Uiso 1 1 calc R . .
H32C H 0.3355 0.6047 0.1484 0.055 Uiso 1 1 calc R . .
C33 C 0.2473(5) 0.7413(4) 0.1990(3) 0.0387(15) Uani 1 1 d . A .
H33A H 0.2619 0.7933 0.2251 0.058 Uiso 1 1 calc R . .
H33B H 0.2539 0.6941 0.2303 0.058 Uiso 1 1 calc R . .
H33C H 0.1591 0.7421 0.1684 0.058 Uiso 1 1 calc R . .
C24 C 0.6144(12) 0.4815(8) 0.3908(6) 0.027(3) Uani 0.50 1 d P A 1
H24A H 0.5690 0.4399 0.3573 0.032 Uiso 0.50 1 calc PR A 1
H24B H 0.5610 0.4877 0.4252 0.032 Uiso 0.50 1 calc PR A 1
C25 C 0.7461(13) 0.4449(9) 0.4264(7) 0.031(3) Uani 0.50 1 d P A 1
C26 C 0.8199(6) 0.4231(4) 0.3676(3) 0.0512(19) Uani 0.50 1 d P A 1
H26A H 0.8225 0.4726 0.3396 0.077 Uiso 0.50 1 calc PR A 1
H26B H 0.7722 0.3784 0.3391 0.077 Uiso 0.50 1 calc PR A 1
H26C H 0.9104 0.4048 0.3880 0.077 Uiso 0.50 1 calc PR A 1
C27 C 0.8181(12) 0.5078(7) 0.4832(6) 0.047(3) Uani 0.50 1 d P A 1
H27A H 0.8271 0.5621 0.4625 0.070 Uiso 0.50 1 calc PR A 1
H27B H 0.9059 0.4862 0.5049 0.070 Uiso 0.50 1 calc PR A 1
H27C H 0.7658 0.5142 0.5175 0.070 Uiso 0.50 1 calc PR A 1
C28 C 0.7413(7) 0.3740(4) 0.4663(3) 0.0554(19) Uani 0.50 1 d P A 1
H28A H 0.8314 0.3565 0.4881 0.083 Uiso 0.50 1 calc PR A 1
H28B H 0.6960 0.3289 0.4373 0.083 Uiso 0.50 1 calc PR A 1
H28C H 0.6930 0.3870 0.5013 0.083 Uiso 0.50 1 calc PR A 1
C24B C 0.6664(12) 0.5100(7) 0.4167(6) 0.024(3) Uani 0.50 1 d P A 2
H24C H 0.6020 0.5086 0.4459 0.029 Uiso 0.50 1 calc PR A 2
H24D H 0.7478 0.5371 0.4429 0.029 Uiso 0.50 1 calc PR A 2
C25B C 0.6989(12) 0.4218(8) 0.4009(7) 0.022(3) Uani 0.50 1 d P A 2
C26B C 0.8199(6) 0.4231(4) 0.3676(3) 0.0512(19) Uani 0.50 1 d P A 2
H26D H 0.7958 0.4521 0.3238 0.077 Uiso 0.50 1 calc PR A 2
H26E H 0.8464 0.3659 0.3604 0.077 Uiso 0.50 1 calc PR A 2
H26F H 0.8937 0.4522 0.3977 0.077 Uiso 0.50 1 calc PR A 2
C27B C 0.5783(10) 0.3724(6) 0.3647(5) 0.029(3) Uani 0.50 1 d P A 2
H27D H 0.5413 0.3973 0.3201 0.043 Uiso 0.50 1 calc PR A 2
H27E H 0.5118 0.3733 0.3920 0.043 Uiso 0.50 1 calc PR A 2
H27F H 0.6042 0.3147 0.3587 0.043 Uiso 0.50 1 calc PR A 2
C28B C 0.7413(7) 0.3740(4) 0.4663(3) 0.0554(19) Uani 0.50 1 d P A 2
H28D H 0.8222 0.3986 0.4940 0.083 Uiso 0.50 1 calc PR A 2
H28E H 0.7581 0.3158 0.4562 0.083 Uiso 0.50 1 calc PR A 2
H28F H 0.6711 0.3763 0.4913 0.083 Uiso 0.50 1 calc PR A 2

loop_
_atom_site_aniso_label
_atom_site_aniso_U_11
_atom_site_aniso_U_22
_atom_site_aniso_U_33
_atom_site_aniso_U_23
_atom_site_aniso_U_13
_atom_site_aniso_U_12
Sn 0.01627(17) 0.01900(18) 0.02665(19) -0.00286(18) 0.00261(12) 0.00048(17)
N1 0.020(2) 0.018(2) 0.025(2) -0.0073(18) 0.0030(18) -0.0008(18)
N2 0.016(2) 0.023(2) 0.025(2) -0.0042(18) 0.0060(17) -0.0006(18)
N3 0.021(2) 0.027(2) 0.025(2) 0.007(2) 0.0038(18) 0.004(2)
N4 0.023(2) 0.018(2) 0.021(2) 0.0001(18) -0.0007(18) 0.0081(18)
C1 0.019(3) 0.013(2) 0.031(3) 0.002(2) 0.003(2) -0.005(2)
C2 0.014(3) 0.019(3) 0.038(3) 0.002(2) 0.007(2) -0.003(2)
C3 0.017(2) 0.018(3) 0.030(3) -0.001(2) 0.009(2) -0.001(2)
C4 0.024(3) 0.031(3) 0.037(3) 0.002(2) 0.004(2) -0.001(2)
C5 0.017(3) 0.030(3) 0.051(4) 0.010(3) 0.006(3) -0.001(2)
C6 0.017(3) 0.025(3) 0.073(5) 0.007(3) 0.018(3) 0.003(2)
C7 0.029(3) 0.021(3) 0.048(4) -0.001(3) 0.015(3) -0.002(2)
C8 0.018(3) 0.030(3) 0.024(3) -0.006(2) 0.005(2) -0.003(2)
C9 0.025(3) 0.025(3) 0.038(3) -0.009(2) 0.005(2) -0.001(2)
C10 0.044(4) 0.039(4) 0.053(4) -0.020(3) 0.006(3) 0.002(3)
C11 0.051(4) 0.032(3) 0.045(4) 0.000(3) -0.008(3) -0.002(3)
C12 0.030(3) 0.029(3) 0.076(5) -0.015(3) 0.017(3) -0.015(3)
C13 0.020(3) 0.020(3) 0.031(3) -0.006(2) 0.008(2) -0.001(2)
C14 0.036(3) 0.028(3) 0.026(3) -0.002(3) 0.009(2) -0.009(3)
C15 0.065(4) 0.049(4) 0.025(3) -0.007(3) 0.003(3) -0.006(4)
C16 0.088(5) 0.041(4) 0.033(4) 0.008(3) 0.011(4) 0.022(4)
C17 0.061(5) 0.078(5) 0.036(4) 0.014(3) 0.019(3) -0.026(4)
C18 0.015(2) 0.027(3) 0.019(3) 0.000(2) -0.002(2) -0.001(2)
C19 0.020(3) 0.029(3) 0.019(3) -0.002(2) 0.001(2) -0.002(2)
C20 0.043(3) 0.021(3) 0.026(3) 0.001(2) 0.008(3) 0.005(3)
C21 0.046(4) 0.024(3) 0.038(3) -0.004(3) 0.013(3) 0.004(3)
C22 0.039(3) 0.052(4) 0.021(3) -0.009(3) 0.010(3) 0.009(3)
C23 0.034(3) 0.045(4) 0.021(3) 0.004(3) 0.009(2) 0.006(3)
C29 0.022(3) 0.024(3) 0.021(3) 0.002(2) 0.007(2) 0.002(2)
C30 0.018(3) 0.028(3) 0.023(3) 0.002(2) -0.003(2) 0.000(2)
C31 0.034(3) 0.055(4) 0.034(3) 0.018(3) -0.010(3) -0.005(3)
C32 0.026(3) 0.047(4) 0.031(3) -0.007(3) -0.004(2) -0.004(3)
C33 0.021(3) 0.042(4) 0.051(4) -0.004(3) 0.004(3) 0.006(3)
C24 0.031(8) 0.025(7) 0.026(7) 0.004(5) 0.009(6) 0.000(6)
C25 0.019(7) 0.026(8) 0.045(9) 0.018(7) 0.001(6) 0.003(6)
C26 0.048(4) 0.042(4) 0.071(5) 0.030(3) 0.029(4) 0.030(3)
C27 0.046(8) 0.035(7) 0.052(8) 0.001(6) -0.004(6) -0.001(6)
C28 0.077(5) 0.044(4) 0.049(4) 0.020(3) 0.022(4) 0.025(4)
C24B 0.025(7) 0.015(6) 0.029(7) -0.006(5) 0.000(5) 0.005(5)
C25B 0.010(6) 0.018(7) 0.032(8) 0.004(5) -0.005(5) 0.002(5)
C26B 0.048(4) 0.042(4) 0.071(5) 0.030(3) 0.029(4) 0.030(3)
C27B 0.023(6) 0.024(6) 0.037(6) 0.006(5) 0.001(5) 0.009(5)
C28B 0.077(5) 0.044(4) 0.049(4) 0.020(3) 0.022(4) 0.025(4)

loop_
_atom_type_symbol
_atom_type_description
_atom_type_scat_dispersion_real
_atom_type_scat_dispersion_imag
_atom_type_scat_source
C C 0.0033 0.0016 'International Tables Vol C Tables 4.2.6.8 and 6.1.1.4'
H H 0.0000 0.0000 'International Tables Vol C Tables 4.2.6.8 and 6.1.1.4'
N N 0.0061 0.0033 'International Tables Vol C Tables 4.2.6.8 and 6.1.1.4'
Sn Sn -0.6537 1.4246 'International Tables Vol C Tables 4.2.6.8 and 6.1.1.4'

loop_
_geom_angle_atom_site_label_1
_geom_angle_atom_site_label_2
_geom_angle_atom_site_label_3
_geom_angle
_geom_angle_site_symmetry_1
_geom_angle_site_symmetry_3
_geom_angle_publ_flag
N4 Sn N3 79.30(16) . . ?
N4 Sn C1 99.60(16) . . ?
N3 Sn C1 98.41(17) . . ?
C1 N1 C3 111.8(4) . . ?
C1 N1 C8 124.3(4) . . ?
C3 N1 C8 123.8(4) . . ?
C1 N2 C2 110.6(4) . . ?
C1 N2 C13 125.6(4) . . ?
C2 N2 C13 123.9(4) . . ?
C18 N3 C24 126.5(6) . . ?
C18 N3 C24B 108.5(5) . . ?
C24 N3 C24B 31.3(5) . . ?
C18 N3 Sn 113.5(3) . . ?
C24 N3 Sn 116.3(6) . . ?
C24B N3 Sn 137.6(5) . . ?
C19 N4 C29 120.8(4) . . ?
C19 N4 Sn 114.2(3) . . ?
C29 N4 Sn 124.7(3) . . ?
N1 C1 N2 105.4(4) . . ?
N1 C1 Sn 129.0(4) . . ?
N2 C1 Sn 117.0(3) . . ?
C3 C2 C7 121.5(5) . . ?
C3 C2 N2 106.7(4) . . ?
C7 C2 N2 131.7(5) . . ?
C2 C3 C4 122.3(5) . . ?
C2 C3 N1 105.5(4) . . ?
C4 C3 N1 132.2(5) . . ?
C5 C4 C3 116.3(5) . . ?
C4 C5 C6 121.6(5) . . ?
C7 C6 C5 121.8(5) . . ?
C2 C7 C6 116.5(5) . . ?
N1 C8 C9 116.3(4) . . ?
C12 C9 C11 109.9(5) . . ?
C12 C9 C8 112.1(4) . . ?
C11 C9 C8 110.4(4) . . ?
C12 C9 C10 109.1(5) . . ?
C11 C9 C10 109.2(5) . . ?
C8 C9 C10 106.0(5) . . ?
N2 C13 C14 114.7(4) . . ?
C16 C14 C17 110.2(5) . . ?
C16 C14 C15 109.8(5) . . ?
C17 C14 C15 109.4(5) . . ?
C16 C14 C13 110.5(4) . . ?
C17 C14 C13 110.4(5) . . ?
C15 C14 C13 106.4(5) . . ?
C23 C18 N3 125.8(5) . . ?
C23 C18 C19 118.1(5) . . ?
N3 C18 C19 116.1(4) . . ?
N4 C19 C20 125.0(5) . . ?
N4 C19 C18 116.9(4) . . ?
C20 C19 C18 118.0(5) . . ?
C21 C20 C19 122.1(5) . . ?
C22 C21 C20 119.8(5) . . ?
C21 C22 C23 119.7(5) . . ?
C22 C23 C18 122.3(5) . . ?
N4 C29 C30 117.2(4) . . ?
C33 C30 C32 109.3(5) . . ?
C33 C30 C31 108.5(5) . . ?
C32 C30 C31 109.3(5) . . ?
C33 C30 C29 112.0(4) . . ?
C32 C30 C29 110.4(4) . . ?
C31 C30 C29 107.1(4) . . ?
N3 C24 C25 119.6(10) . . ?
C28 C25 C24 116.1(11) . . ?
C28 C25 C27 100.1(10) . . ?
C24 C25 C27 108.8(11) . . ?
C28 C25 C26 109.7(10) . . ?
C24 C25 C26 105.7(10) . . ?
C27 C25 C26 116.9(10) . . ?
N3 C24B C25B 114.1(10) . . ?
C24B C25B C27B 113.1(10) . . ?

loop_
_geom_bond_atom_site_label_1
_geom_bond_atom_site_label_2
_geom_bond_distance
_geom_bond_site_symmetry_2
_geom_bond_publ_flag
Sn N4 2.083(4) . ?
Sn N3 2.104(5) . ?
Sn C1 2.472(5) . ?
N1 C1 1.349(6) . ?
N1 C3 1.401(6) . ?
N1 C8 1.474(6) . ?
N2 C1 1.369(6) . ?
N2 C2 1.398(6) . ?
N2 C13 1.467(6) . ?
N3 C18 1.399(6) . ?
N3 C24 1.474(12) . ?
N3 C24B 1.501(12) . ?
N4 C19 1.387(6) . ?
N4 C29 1.457(6) . ?
C2 C3 1.385(7) . ?
C2 C7 1.386(7) . ?
C3 C4 1.395(7) . ?
C4 C5 1.378(7) . ?
C5 C6 1.399(8) . ?
C6 C7 1.389(8) . ?
C8 C9 1.533(7) . ?
C9 C12 1.530(7) . ?
C9 C11 1.532(8) . ?
C9 C10 1.550(8) . ?
C13 C14 1.542(7) . ?
C14 C16 1.518(8) . ?
C14 C17 1.528(8) . ?
C14 C15 1.529(7) . ?
C18 C23 1.394(7) . ?
C18 C19 1.429(7) . ?
C19 C20 1.396(7) . ?
C20 C21 1.377(8) . ?
C21 C22 1.375(8) . ?
C22 C23 1.376(8) . ?
C29 C30 1.543(6) . ?
C30 C33 1.519(7) . ?
C30 C32 1.522(7) . ?
C30 C31 1.540(7) . ?
C24 C25 1.510(17) . ?
C25 C28 1.404(14) . ?
C25 C27 1.581(18) . ?
C25 C26 1.594(16) . ?
C24B C25B 1.507(17) . ?
C25B C27B 1.520(15) . ?
